data_1572684
loop_
_publ_author_name
'Ionova, Violetta A.'
'Dmitrieva, Alena V.'
'Abel, Anton S.'
'Sergeev, Aleksandr D.'
'Evko, Grigory S.'
'Yakushev, Alexei A.'
'Gontcharenko, Victoria E.'
'Nefedov, Sergei E.'
'Roznyatovsky, Vitaly A.'
'Cheprakov, Andrey V.'
'Averin, Alexei D.'
'Magdesieva, Tatiana V.'
'Beletskaya, Irina P.'

_publ_section_title
;
 Di(pyridin-2-yl)amino-substituted 1,10-phenanthrolines and their
 Ru(II)-Pd(II) dinuclear complexes: synthesis, characterization and
 application in Cu-free Sonogashira reaction.
;
_journal_issue 41
_journal_name_full 'Dalton transactions (Cambridge, England : 2003)'
_journal_page_first 17021
_journal_page_last 17035
_journal_paper_doi 10.1039/d4dt02067g
_journal_volume 53
_journal_year 2024
_chemical_formula_moiety 'C42 H31 N9 Ru, 2(F6 P), 0.5(C H4 O)'
_chemical_formula_sum 'C42.5 H33 F12 N9 O0.5 P2 Ru'
_chemical_formula_weight 1068.79
_space_group_crystal_system triclinic
_space_group_IT_number 2
_space_group_name_Hall '-P 1'
_space_group_name_H-M_alt 'P -1'
_atom_sites_solution_hydrogens mixed
_atom_sites_solution_primary dual
_audit_creation_date 2022-12-01
_audit_creation_method
;
Olex2 1.5
(compiled 2022.04.07 svn.rca3783a0 for OlexSys, GUI svn.r6498)
;
_audit_update_record
;
2024-01-23 deposited with the CCDC.	2024-09-24 downloaded from the CCDC.
;
_cell_angle_alpha 70.753(5)
_cell_angle_beta 76.873(4)
_cell_angle_gamma 69.270(4)
_cell_formula_units_Z 2
_cell_length_a 10.1007(8)
_cell_length_b 13.3932(16)
_cell_length_c 17.7896(19)
_cell_measurement_reflns_used 4627
_cell_measurement_temperature 296.15
_cell_measurement_theta_max 30.546
_cell_measurement_theta_min 2.173
_cell_volume 2108.3(4)
_computing_cell_refinement 'SAINT V8.38A (Bruker, 2018)'
_computing_data_reduction 'SAINT V8.38A (Bruker, 2018)'
_computing_molecular_graphics 'Olex2 1.5 (Dolomanov et al., 2009)'
_computing_publication_material 'Olex2 1.5 (Dolomanov et al., 2009)'
_computing_structure_refinement 'SHELXL 2018/3 (Sheldrick, 2015)'
_computing_structure_solution 'SHELXT  (Sheldrick, 2015)'
_diffrn_ambient_temperature 296.15
_diffrn_measured_fraction_theta_full 0.972
_diffrn_measured_fraction_theta_max 0.972
_diffrn_measurement_device_type 'Bruker SMART APEX II diffractometer with CCD area detector'
_diffrn_measurement_method 'omega scans'
_diffrn_radiation_monochromator graphite
_diffrn_radiation_type MoK\a
_diffrn_radiation_wavelength 0.71073
_diffrn_reflns_av_R_equivalents 0.1168
_diffrn_reflns_av_unetI/netI 0.1541
_diffrn_reflns_Laue_measured_fraction_full 0.972
_diffrn_reflns_Laue_measured_fraction_max 0.972
_diffrn_reflns_limit_h_max 11
_diffrn_reflns_limit_h_min -11
_diffrn_reflns_limit_k_max 15
_diffrn_reflns_limit_k_min -14
_diffrn_reflns_limit_l_max 21
_diffrn_reflns_limit_l_min 0
_diffrn_reflns_number 11747
_diffrn_reflns_point_group_measured_fraction_full 0.972
_diffrn_reflns_point_group_measured_fraction_max 0.972
_diffrn_reflns_theta_full 25.000
_diffrn_reflns_theta_max 25.000
_diffrn_reflns_theta_min 1.690
_diffrn_source_current 30.0
_diffrn_source_power 1.5
_diffrn_source_voltage 50.0
_exptl_absorpt_coefficient_mu 0.548
_exptl_absorpt_correction_T_max 0.5645
_exptl_absorpt_correction_T_min 0.4604
_exptl_absorpt_correction_type multi-scan
_exptl_absorpt_process_details
;
SADABS-2016/2 (Bruker,2016/2) was used for absorption correction.
wR2(int) was 0.1150 before and 0.0703 after correction.
The Ratio of minimum to maximum transmission is 0.8156.
The \l/2 correction factor is Not present.
;
_exptl_crystal_colour colourless
_exptl_crystal_density_diffrn 1.684
_exptl_crystal_description block
_exptl_crystal_F_000 1074
_exptl_crystal_size_max 0.103
_exptl_crystal_size_mid 0.099
_exptl_crystal_size_min 0.081
_refine_diff_density_max 1.317
_refine_diff_density_min -1.147
_refine_diff_density_rms 0.180
_refine_ls_extinction_method none
_refine_ls_goodness_of_fit_ref 1.038
_refine_ls_hydrogen_treatment constr
_refine_ls_matrix_type full
_refine_ls_number_parameters 615
_refine_ls_number_reflns 7207
_refine_ls_number_restraints 54
_refine_ls_restrained_S_all 1.036
_refine_ls_R_factor_all 0.1448
_refine_ls_R_factor_gt 0.1009
_refine_ls_shift/su_max 0.000
_refine_ls_shift/su_mean 0.000
_refine_ls_structure_factor_coef Fsqd
_refine_ls_weighting_details 'w=1/[\s^2^(Fo^2^)+(0.2000P)^2^] where P=(Fo^2^+2Fc^2^)/3'
_refine_ls_weighting_scheme calc
_refine_ls_wR_factor_gt 0.2775
_refine_ls_wR_factor_ref 0.3136
_reflns_Friedel_coverage 0.000
_reflns_number_gt 4517
_reflns_number_total 7207
_reflns_threshold_expression 'I > 2\s(I)'
_cod_data_source_file d4dt02067g2.cif
_cod_data_source_block q
_cod_depositor_comments 'Adding full bibliography for 1572684--1572687.cif.'
_cod_original_formula_sum 'C42.50 H33 F12 N9 O0.50 P2 Ru'
_cod_database_code 1572684
_shelx_shelxl_version_number 2018/3
_shelx_space_group_comment
;
The symmetry employed for this shelxl refinement is uniquely defined
by the following loop, which should always be used as a source of
symmetry information in preference to the above space-group names.
They are only intended as comments.
;
_olex2_refinement_description
;
1. Twinned data refinement
 Scales: 0.812(3)
 0.188(3)
2. Fixed Uiso
 At 1.2 times of:
  All C(H) groups
 At 1.5 times of:
  All C(H,H,H) groups, All O(H) groups
3. Uiso/Uaniso restraints and constraints
Uanis(C40) \\sim Ueq, Uanis(C39) \\sim Ueq: with sigma of 0.003 and sigma for
terminal atoms of 0.006
Uanis(N7) \\sim Ueq, Uanis(C15) \\sim Ueq, Uanis(C28) \\sim Ueq: with sigma of
0.01 and sigma for terminal atoms of 0.02
Uanis(O1S) \\sim Ueq, Uanis(C1S) \\sim Ueq: with sigma of 0.003 and sigma for
terminal atoms of 0.006
Uanis(C14) \\sim Ueq: with sigma of 0.003 and sigma for terminal atoms of 0.006
Uanis(C16) \\sim Ueq: with sigma of 0.02 and sigma for terminal atoms of 0.04
4. Others
 Fixed Sof: O1S(0.5) H1S(0.5) C1S(0.5) H1SA(0.5) H1SB(0.5) H1SC(0.5)
5.a Riding coordinates:
 O1S(H1S)
5.b Aromatic/amide H refined with riding coordinates:
 C14(H14), C3(H3), C2(H2), C6(H6), C1(H1), C26(H26), C16(H16), C9(H9),
 C10(H10), C23(H23), C42(H42), C19(H19), C36(H36), C29(H29), C20(H20), C25(H25),
  C8(H8), C30(H30), C32(H32), C33(H33), C17(H17), C31(H31), C41(H41), C34(H34),
 C24(H24), C21(H21), C35(H35), C22(H22), C15(H15), C39(H39), C40(H40)
5.c Idealised Me refined as rotating group:
 C1S(H1SA,H1SB,H1SC)
;
_olex2_submission_special_instructions 'No special instructions were received'

loop_
_space_group_symop_operation_xyz
'x, y, z'
'-x, -y, -z'

loop_
_atom_site_label
_atom_site_type_symbol
_atom_site_fract_x
_atom_site_fract_y
_atom_site_fract_z
_atom_site_U_iso_or_equiv
_atom_site_adp_type
_atom_site_occupancy
_atom_site_site_symmetry_order
_atom_site_calc_flag
_atom_site_refinement_flags_posn
_atom_site_refinement_flags_adp
_atom_site_refinement_flags_occupancy
_atom_site_disorder_assembly
_atom_site_disorder_group
Ru1 Ru 0.48131(11) 0.26917(8) 0.74088(6) 0.0230(3) Uani 1 1 d . . . . .
P2 P 0.1191(4) 0.2314(3) 0.5221(2) 0.0380(9) Uani 1 1 d . . . . .
P1 P 0.8967(5) 0.2565(3) 0.9870(3) 0.0472(10) Uani 1 1 d . . . . .
N9 N 0.2705(11) 0.3649(8) 0.7331(6) 0.030(2) Uani 1 1 d . . . . .
C14 C 0.6730(15) 0.1735(11) 0.2598(8) 0.036(3) Uani 1 1 d . U . . .
H14 H 0.769052 0.139240 0.245709 0.043 Uiso 1 1 calc R U . . .
F10 F -0.0011(10) 0.1867(9) 0.5172(7) 0.072(3) Uani 1 1 d . . . . .
C4 C 0.6086(12) 0.1954(9) 0.5140(7) 0.023(3) Uani 1 1 d . . . . .
F8 F 0.2434(9) 0.2754(7) 0.5300(6) 0.055(2) Uani 1 1 d . . . . .
N2 N 0.5571(10) 0.3765(8) 0.6419(6) 0.025(2) Uani 1 1 d . . . . .
N4 N 0.4958(11) 0.2651(9) 0.3470(6) 0.035(3) Uani 1 1 d . . . . .
N3 N 0.7286(10) 0.2045(9) 0.3745(6) 0.029(2) Uani 1 1 d . . . . .
F7 F 0.0799(10) 0.3282(8) 0.4450(6) 0.066(3) Uani 1 1 d . . . . .
F12 F 0.2317(11) 0.1543(8) 0.4709(6) 0.071(3) Uani 1 1 d . . . . .
N6 N 0.6826(10) 0.1686(8) 0.7683(6) 0.023(2) Uani 1 1 d . . . . .
N1 N 0.5060(10) 0.1918(8) 0.6517(6) 0.027(2) Uani 1 1 d . . . . .
N7 N 0.4368(12) 0.1396(9) 0.8325(6) 0.034(3) Uani 1 1 d . U . . .
N8 N 0.4543(12) 0.3696(8) 0.8147(6) 0.032(3) Uani 1 1 d . . . . .
F1 F 0.8900(13) 0.2650(9) 0.8982(6) 0.082(3) Uani 1 1 d . . . . .
F6 F 0.9462(12) 0.1254(8) 1.0064(7) 0.079(3) Uani 1 1 d . . . . .
C3 C 0.5811(13) 0.0974(10) 0.5243(7) 0.027(3) Uani 1 1 d . . . . .
H3 H 0.607269 0.064378 0.482453 0.033 Uiso 1 1 calc R U . . .
C2 C 0.5145(13) 0.0488(11) 0.5971(8) 0.030(3) Uani 1 1 d . . . . .
H2 H 0.495103 -0.016993 0.604589 0.036 Uiso 1 1 calc R U . . .
F3 F 0.9048(13) 0.2454(10) 1.0778(6) 0.085(4) Uani 1 1 d . . . . .
F9 F 0.1629(10) 0.1317(8) 0.6001(6) 0.063(3) Uani 1 1 d . . . . .
C13 C 0.6341(12) 0.2143(10) 0.3264(7) 0.024(3) Uani 1 1 d . . . . .
F5 F 0.8479(12) 0.3868(8) 0.9706(7) 0.081(3) Uani 1 1 d . . . . .
F4 F 0.7348(10) 0.2616(8) 1.0095(6) 0.069(3) Uani 1 1 d . . . . .
C6 C 0.7161(13) 0.3418(10) 0.4389(8) 0.029(3) Uani 1 1 d . . . . .
H6 H 0.766023 0.374783 0.392207 0.035 Uiso 1 1 calc R U . . .
C7 C 0.6785(12) 0.3869(9) 0.5061(7) 0.022(3) Uani 1 1 d . . . . .
F11 F 0.0074(10) 0.3056(9) 0.5769(7) 0.074(3) Uani 1 1 d . . . . .
F2 F 1.0601(11) 0.2538(10) 0.9665(7) 0.083(3) Uani 1 1 d . . . . .
C38 C 0.2235(14) 0.4394(10) 0.7744(7) 0.032(3) Uani 1 1 d . . . . .
C12 C 0.5709(12) 0.2400(9) 0.5807(6) 0.020(2) Uani 1 1 d . . . . .
C5 C 0.6797(12) 0.2500(10) 0.4421(7) 0.024(3) Uani 1 1 d . . . . .
C1 C 0.4773(13) 0.0987(11) 0.6582(8) 0.031(3) Uani 1 1 d . . . . .
H1 H 0.430015 0.066484 0.706408 0.037 Uiso 1 1 calc R U . . .
C26 C 0.8141(15) 0.0034(11) 0.8579(8) 0.037(3) Uani 1 1 d . . . . .
H26 H 0.813596 -0.059171 0.900835 0.045 Uiso 1 1 calc R U . . .
C18 C 0.8774(12) 0.1684(10) 0.3522(7) 0.025(3) Uani 1 1 d . . . . .
C16 C 0.4291(13) 0.2349(10) 0.2404(8) 0.031(3) Uani 1 1 d . U . . .
H16 H 0.357581 0.242438 0.212155 0.038 Uiso 1 1 calc R U . . .
C11 C 0.6020(11) 0.3384(9) 0.5755(7) 0.023(3) Uani 1 1 d . . . . .
C9 C 0.6587(14) 0.5247(10) 0.5721(8) 0.033(3) Uani 1 1 d . . . . .
H9 H 0.677023 0.587875 0.572509 0.040 Uiso 1 1 calc R U . . .
N5 N 0.9330(12) 0.2345(10) 0.2891(7) 0.046(3) Uani 1 1 d . . . . .
C28 C 0.5519(14) 0.0525(10) 0.8623(7) 0.031(3) Uani 1 1 d . U . . .
C27 C 0.6895(14) 0.0722(11) 0.8288(7) 0.030(3) Uani 1 1 d . . . . .
C10 C 0.5870(14) 0.4710(11) 0.6370(8) 0.033(3) Uani 1 1 d . . . . .
H10 H 0.555821 0.499750 0.681122 0.040 Uiso 1 1 calc R U . . .
C23 C 0.8052(14) 0.1885(10) 0.7340(8) 0.033(3) Uani 1 1 d . . . . .
H23 H 0.804296 0.250137 0.690045 0.040 Uiso 1 1 calc R U . . .
C42 C 0.1788(15) 0.3525(11) 0.6952(8) 0.037(3) Uani 1 1 d . . . . .
H42 H 0.212502 0.300084 0.666183 0.044 Uiso 1 1 calc R U . . .
C19 C 0.9584(14) 0.0671(13) 0.3925(9) 0.042(4) Uani 1 1 d . . . . .
H19 H 0.915817 0.022179 0.435616 0.051 Uiso 1 1 calc R U . . .
C36 C 0.3069(17) 0.5389(12) 0.8470(9) 0.046(4) Uani 1 1 d . . . . .
H36 H 0.220449 0.595278 0.845875 0.055 Uiso 1 1 calc R U . . .
C29 C 0.5348(17) -0.0425(12) 0.9164(8) 0.041(4) Uani 1 1 d . . . . .
H29 H 0.613750 -0.101135 0.934733 0.049 Uiso 1 1 calc R U . . .
C20 C 1.1026(16) 0.0316(13) 0.3694(9) 0.048(4) Uani 1 1 d . . . . .
H20 H 1.158301 -0.037780 0.396090 0.057 Uiso 1 1 calc R U . . .
C25 C 0.9413(16) 0.0265(12) 0.8238(8) 0.043(4) Uani 1 1 d . . . . .
H25 H 1.027432 -0.019708 0.842487 0.052 Uiso 1 1 calc R U . . .
C8 C 0.7050(14) 0.4851(10) 0.5048(8) 0.030(3) Uani 1 1 d . . . . .
H8 H 0.752965 0.522229 0.459326 0.036 Uiso 1 1 calc R U . . .
C30 C 0.3953(18) -0.0511(13) 0.9445(8) 0.045(4) Uani 1 1 d . . . . .
H30 H 0.382462 -0.116130 0.980846 0.054 Uiso 1 1 calc R U . . .
C32 C 0.3012(15) 0.1295(12) 0.8637(8) 0.037(3) Uani 1 1 d . . . . .
H32 H 0.222041 0.188938 0.846759 0.044 Uiso 1 1 calc R U . . .
C33 C 0.5576(16) 0.3716(12) 0.8498(8) 0.043(4) Uani 1 1 d . . . . .
H33 H 0.644047 0.315152 0.850212 0.051 Uiso 1 1 calc R U . . .
C17 C 0.4008(16) 0.2701(13) 0.3015(9) 0.045(4) Uani 1 1 d . . . . .
H17 H 0.305019 0.303105 0.317054 0.054 Uiso 1 1 calc R U . . .
C31 C 0.2805(16) 0.0352(12) 0.9185(8) 0.041(4) Uani 1 1 d . . . . .
H31 H 0.188679 0.030312 0.937741 0.049 Uiso 1 1 calc R U . . .
C41 C 0.0348(16) 0.4153(12) 0.6975(9) 0.045(4) Uani 1 1 d . . . . .
H41 H -0.026696 0.406249 0.670185 0.055 Uiso 1 1 calc R U . . .
C34 C 0.542(2) 0.4538(14) 0.8853(10) 0.060(5) Uani 1 1 d . . . . .
H34 H 0.613129 0.450617 0.911743 0.072 Uiso 1 1 calc R U . . .
C24 C 0.9346(14) 0.1208(12) 0.7610(8) 0.041(4) Uani 1 1 d . . . . .
H24 H 1.017641 0.139401 0.736574 0.049 Uiso 1 1 calc R U . . .
C21 C 1.1606(15) 0.0968(13) 0.3092(9) 0.044(4) Uani 1 1 d . . . . .
H21 H 1.258494 0.075400 0.293579 0.053 Uiso 1 1 calc R U . . .
C37 C 0.3262(15) 0.4509(12) 0.8142(8) 0.039(3) Uani 1 1 d . . . . .
C35 C 0.4148(17) 0.5413(12) 0.8801(9) 0.049(4) Uani 1 1 d . . . . .
H35 H 0.403659 0.600993 0.899130 0.059 Uiso 1 1 calc R U . . .
C22 C 1.0729(15) 0.1992(13) 0.2688(10) 0.054(4) Uani 1 1 d . . . . .
H22 H 1.114869 0.244635 0.225623 0.065 Uiso 1 1 calc R U . . .
C15 C 0.5795(17) 0.1814(13) 0.2159(9) 0.047(4) Uani 1 1 d . U . . .
H15 H 0.607569 0.154210 0.171091 0.056 Uiso 1 1 calc R U . . .
C39 C 0.0825(16) 0.5066(12) 0.7809(9) 0.045(4) Uani 1 1 d . U . . .
H39 H 0.052527 0.559131 0.809627 0.054 Uiso 1 1 calc R U . . .
C40 C -0.0125(16) 0.4916(13) 0.7420(9) 0.047(4) Uani 1 1 d . U . . .
H40 H -0.108272 0.533252 0.746224 0.057 Uiso 1 1 calc R U . . .
O1S O 0.198(2) 0.2797(16) 1.0842(11) 0.044(5) Uani 0.5 1 d . U P . .
H1S H 0.111242 0.305062 1.086231 0.067 Uiso 0.5 1 d R U P . .
C1S C 0.260(4) 0.355(3) 1.029(2) 0.056(8) Uani 0.5 1 d . U P . .
H1SA H 0.359982 0.319025 1.016965 0.084 Uiso 0.5 1 calc R U P . .
H1SB H 0.246899 0.415383 1.049645 0.084 Uiso 0.5 1 calc R U P . .
H1SC H 0.215810 0.382112 0.980276 0.084 Uiso 0.5 1 calc R U P . .

loop_
_atom_site_aniso_label
_atom_site_aniso_U_11
_atom_site_aniso_U_22
_atom_site_aniso_U_33
_atom_site_aniso_U_23
_atom_site_aniso_U_13
_atom_site_aniso_U_12
Ru1 0.0256(6) 0.0231(5) 0.0201(5) -0.0111(4) -0.0006(4) -0.0036(4)
P2 0.037(2) 0.031(2) 0.045(2) -0.0098(17) -0.0130(17) -0.0059(16)
P1 0.049(3) 0.035(2) 0.047(2) -0.0120(19) -0.0068(19) 0.0005(18)
N9 0.042(7) 0.030(6) 0.018(5) -0.010(5) 0.003(5) -0.010(5)
C14 0.038(4) 0.040(4) 0.033(4) -0.011(3) -0.007(3) -0.015(3)
F10 0.058(6) 0.070(7) 0.100(8) -0.021(6) -0.035(6) -0.021(5)
C4 0.025(7) 0.020(6) 0.025(6) -0.009(5) -0.009(5) -0.002(5)
F8 0.053(6) 0.056(6) 0.067(6) -0.020(5) -0.007(5) -0.026(5)
N2 0.022(5) 0.023(5) 0.027(5) -0.012(5) -0.005(4) 0.002(4)
N4 0.032(6) 0.035(6) 0.035(6) -0.016(5) -0.006(5) -0.002(5)
N3 0.024(6) 0.040(6) 0.024(5) -0.015(5) 0.000(4) -0.006(5)
F7 0.066(7) 0.060(6) 0.057(6) 0.002(5) -0.022(5) -0.009(5)
F12 0.073(7) 0.064(6) 0.081(7) -0.050(6) -0.014(6) 0.000(5)
N6 0.023(6) 0.019(5) 0.029(5) -0.014(4) -0.004(4) 0.000(4)
N1 0.020(5) 0.025(5) 0.038(6) -0.010(5) 0.000(5) -0.010(4)
N7 0.043(6) 0.039(6) 0.026(5) -0.019(5) 0.000(4) -0.015(5)
N8 0.038(7) 0.021(5) 0.035(6) -0.013(5) -0.011(5) 0.003(5)
F1 0.114(9) 0.075(7) 0.054(6) -0.027(6) -0.011(6) -0.017(7)
F6 0.092(8) 0.038(5) 0.078(7) -0.018(5) 0.009(6) 0.003(5)
C3 0.029(7) 0.024(6) 0.034(7) -0.015(6) -0.004(6) -0.007(5)
C2 0.025(7) 0.026(7) 0.038(7) -0.011(6) -0.012(6) 0.000(6)
F3 0.101(9) 0.089(8) 0.059(6) -0.042(6) -0.020(6) 0.005(7)
F9 0.051(6) 0.077(7) 0.054(6) 0.004(5) -0.014(5) -0.027(5)
C13 0.020(6) 0.026(6) 0.024(6) -0.003(5) 0.000(5) -0.010(5)
F5 0.092(8) 0.043(6) 0.101(9) -0.031(6) 0.008(7) -0.012(5)
F4 0.062(7) 0.053(6) 0.085(7) -0.018(5) -0.005(5) -0.014(5)
C6 0.021(7) 0.033(7) 0.034(7) -0.005(6) -0.013(5) -0.008(6)
C7 0.022(6) 0.023(6) 0.025(6) -0.012(5) -0.002(5) -0.006(5)
F11 0.058(6) 0.072(7) 0.089(8) -0.044(6) 0.004(6) -0.005(5)
F2 0.053(6) 0.097(9) 0.106(9) -0.067(8) 0.007(6) -0.007(6)
C38 0.036(8) 0.019(6) 0.024(6) 0.008(5) -0.005(6) -0.001(6)
C12 0.020(6) 0.026(6) 0.020(6) -0.015(5) -0.002(5) -0.005(5)
C5 0.019(6) 0.026(6) 0.035(7) -0.016(6) -0.007(5) -0.004(5)
C1 0.026(7) 0.035(7) 0.043(8) -0.018(6) -0.005(6) -0.015(6)
C26 0.041(9) 0.023(7) 0.040(8) -0.012(6) -0.005(6) 0.002(6)
C18 0.020(6) 0.028(7) 0.035(7) -0.019(6) -0.010(5) -0.003(5)
C16 0.031(7) 0.021(6) 0.045(8) -0.001(6) -0.027(6) -0.005(5)
C11 0.014(6) 0.023(6) 0.038(7) -0.015(6) -0.008(5) -0.001(5)
C9 0.028(7) 0.022(7) 0.050(8) -0.014(6) -0.002(6) -0.005(6)
N5 0.024(6) 0.053(8) 0.050(7) -0.013(6) 0.009(5) -0.008(6)
C28 0.035(6) 0.025(6) 0.029(6) -0.015(5) -0.001(5) -0.001(5)
C27 0.033(8) 0.030(7) 0.031(7) -0.020(6) 0.001(6) -0.007(6)
C10 0.035(8) 0.028(7) 0.037(7) -0.013(6) -0.010(6) -0.003(6)
C23 0.037(8) 0.022(7) 0.036(7) -0.015(6) -0.010(6) 0.005(6)
C42 0.049(9) 0.026(7) 0.037(8) -0.010(6) -0.008(7) -0.011(6)
C19 0.026(8) 0.051(9) 0.046(8) -0.023(8) -0.003(6) 0.000(7)
C36 0.052(10) 0.040(8) 0.050(9) -0.027(7) -0.011(7) -0.004(7)
C29 0.059(10) 0.033(8) 0.034(7) -0.015(7) -0.009(7) -0.010(7)
C20 0.046(10) 0.042(9) 0.052(9) -0.021(8) -0.004(8) -0.005(8)
C25 0.046(9) 0.045(9) 0.037(8) -0.020(7) -0.017(7) 0.004(7)
C8 0.042(8) 0.019(6) 0.031(7) -0.006(5) -0.007(6) -0.011(6)
C30 0.066(11) 0.052(10) 0.027(7) -0.018(7) 0.004(7) -0.028(9)
C32 0.038(8) 0.048(9) 0.030(7) -0.016(7) 0.005(6) -0.021(7)
C33 0.047(9) 0.045(9) 0.042(8) -0.021(7) -0.012(7) -0.009(7)
C17 0.031(8) 0.055(10) 0.044(9) 0.005(8) -0.018(7) -0.014(7)
C31 0.046(9) 0.051(9) 0.033(8) -0.023(7) 0.008(7) -0.019(8)
C41 0.047(10) 0.038(8) 0.047(9) -0.009(7) -0.025(7) 0.001(7)
C34 0.074(12) 0.053(10) 0.062(11) -0.028(9) -0.030(9) -0.006(9)
C24 0.026(7) 0.052(9) 0.038(8) -0.018(7) 0.003(6) -0.004(7)
C21 0.023(7) 0.052(9) 0.056(10) -0.020(8) -0.006(7) -0.004(7)
C37 0.039(8) 0.045(8) 0.033(7) -0.023(7) 0.002(6) -0.007(7)
C35 0.061(10) 0.039(9) 0.059(10) -0.037(8) -0.009(8) -0.006(8)
C22 0.026(8) 0.055(10) 0.060(10) 0.000(8) 0.009(7) -0.010(7)
C15 0.058(8) 0.050(7) 0.046(7) -0.023(6) -0.011(6) -0.021(6)
C39 0.045(4) 0.041(4) 0.045(4) -0.012(3) -0.004(3) -0.010(3)
C40 0.045(4) 0.046(4) 0.044(4) -0.011(3) -0.005(3) -0.007(3)
O1S 0.048(7) 0.044(7) 0.042(7) -0.003(5) -0.008(5) -0.023(5)
C1S 0.060(10) 0.052(10) 0.057(10) -0.013(6) -0.005(6) -0.020(6)

loop_
_atom_type_symbol
_atom_type_description
_atom_type_scat_dispersion_real
_atom_type_scat_dispersion_imag
_atom_type_scat_source
C C 0.0033 0.0016 'International Tables Vol C Tables 4.2.6.8 and 6.1.1.4'
H H 0.0000 0.0000 'International Tables Vol C Tables 4.2.6.8 and 6.1.1.4'
F F 0.0171 0.0103 'International Tables Vol C Tables 4.2.6.8 and 6.1.1.4'
N N 0.0061 0.0033 'International Tables Vol C Tables 4.2.6.8 and 6.1.1.4'
O O 0.0106 0.0060 'International Tables Vol C Tables 4.2.6.8 and 6.1.1.4'
P P 0.1023 0.0942 'International Tables Vol C Tables 4.2.6.8 and 6.1.1.4'
Ru Ru -1.2594 0.8363 'International Tables Vol C Tables 4.2.6.8 and 6.1.1.4'

loop_
_geom_angle_atom_site_label_1
_geom_angle_atom_site_label_2
_geom_angle_atom_site_label_3
_geom_angle
_geom_angle_site_symmetry_1
_geom_angle_site_symmetry_3
_geom_angle_publ_flag
N9 Ru1 N1 98.1(4) . . ?
N9 Ru1 N8 78.6(4) . . ?
N2 Ru1 N9 93.5(4) . . ?
N2 Ru1 N6 93.8(4) . . ?
N2 Ru1 N1 79.1(4) . . ?
N2 Ru1 N8 92.4(4) . . ?
N6 Ru1 N9 170.8(4) . . ?
N6 Ru1 N1 88.7(4) . . ?
N6 Ru1 N8 95.6(4) . . ?
N7 Ru1 N9 95.3(4) . . ?
N7 Ru1 N2 169.4(4) . . ?
N7 Ru1 N6 78.0(4) . . ?
N7 Ru1 N1 93.8(4) . . ?
N7 Ru1 N8 95.1(4) . . ?
N8 Ru1 N1 170.8(4) . . ?
F10 P2 F8 178.2(6) . . ?
F10 P2 F12 91.0(6) . . ?
F10 P2 F9 90.1(6) . . ?
F10 P2 F11 89.2(6) . . ?
F7 P2 F10 90.7(6) . . ?
F7 P2 F8 91.0(5) . . ?
F7 P2 F12 91.6(6) . . ?
F7 P2 F9 178.7(6) . . ?
F7 P2 F11 90.6(6) . . ?
F12 P2 F8 89.6(5) . . ?
F12 P2 F9 87.4(6) . . ?
F12 P2 F11 177.7(6) . . ?
F9 P2 F8 88.2(5) . . ?
F9 P2 F11 90.4(6) . . ?
F11 P2 F8 90.2(5) . . ?
F1 P1 F6 89.5(6) . . ?
F1 P1 F3 179.0(6) . . ?
F1 P1 F5 92.5(6) . . ?
F1 P1 F4 90.5(7) . . ?
F1 P1 F2 91.3(7) . . ?
F6 P1 F3 89.5(6) . . ?
F6 P1 F2 89.4(6) . . ?
F3 P1 F2 88.6(7) . . ?
F5 P1 F6 178.0(7) . . ?
F5 P1 F3 88.5(6) . . ?
F5 P1 F2 90.4(6) . . ?
F4 P1 F6 91.8(6) . . ?
F4 P1 F3 89.6(6) . . ?
F4 P1 F5 88.3(6) . . ?
F4 P1 F2 177.8(6) . . ?
C38 N9 Ru1 114.8(9) . . ?
C38 N9 C42 119.1(11) . . ?
C42 N9 Ru1 126.0(8) . . ?
C13 C14 H14 118.8 . . ?
C15 C14 H14 118.8 . . ?
C15 C14 C13 122.5(13) . . ?
C3 C4 C12 117.7(11) . . ?
C3 C4 C5 123.7(10) . . ?
C12 C4 C5 118.5(10) . . ?
C11 N2 Ru1 113.8(8) . . ?
C11 N2 C10 116.2(11) . . ?
C10 N2 Ru1 129.2(8) . . ?
C13 N4 C17 116.9(12) . . ?
C13 N3 C5 120.3(10) . . ?
C13 N3 C18 121.6(9) . . ?
C18 N3 C5 117.1(9) . . ?
C27 N6 Ru1 116.5(8) . . ?
C23 N6 Ru1 126.5(8) . . ?
C23 N6 C27 117.0(10) . . ?
C12 N1 Ru1 112.9(7) . . ?
C1 N1 Ru1 128.7(9) . . ?
C1 N1 C12 118.1(10) . . ?
C28 N7 Ru1 116.9(9) . . ?
C28 N7 C32 117.4(12) . . ?
C32 N7 Ru1 125.6(9) . . ?
C33 N8 Ru1 125.5(9) . . ?
C33 N8 C37 119.3(11) . . ?
C37 N8 Ru1 114.2(8) . . ?
C4 C3 H3 120.2 . . ?
C4 C3 C2 119.7(11) . . ?
C2 C3 H3 120.2 . . ?
C3 C2 H2 120.4 . . ?
C1 C2 C3 119.2(12) . . ?
C1 C2 H2 120.4 . . ?
N4 C13 C14 119.4(11) . . ?
N4 C13 N3 116.8(10) . . ?
N3 C13 C14 123.7(11) . . ?
C7 C6 H6 119.4 . . ?
C5 C6 H6 119.4 . . ?
C5 C6 C7 121.2(12) . . ?
C11 C7 C6 119.3(10) . . ?
C11 C7 C8 116.7(10) . . ?
C8 C7 C6 123.8(11) . . ?
N9 C38 C37 117.5(11) . . ?
N9 C38 C39 123.2(13) . . ?
C39 C38 C37 119.3(12) . . ?
C4 C12 C11 120.8(11) . . ?
N1 C12 C4 122.2(11) . . ?
N1 C12 C11 117.1(10) . . ?
C4 C5 N3 120.8(10) . . ?
C6 C5 C4 120.4(11) . . ?
C6 C5 N3 118.4(11) . . ?
N1 C1 C2 123.0(13) . . ?
N1 C1 H1 118.5 . . ?
C2 C1 H1 118.5 . . ?
C27 C26 H26 119.9 . . ?
C27 C26 C25 120.2(13) . . ?
C25 C26 H26 119.9 . . ?
N5 C18 N3 117.4(11) . . ?
N5 C18 C19 122.2(12) . . ?
C19 C18 N3 120.4(12) . . ?
C17 C16 H16 121.4 . . ?
C17 C16 C15 117.1(12) . . ?
C15 C16 H16 121.4 . . ?
N2 C11 C7 124.1(10) . . ?
N2 C11 C12 116.2(11) . . ?
C7 C11 C12 119.7(10) . . ?
C10 C9 H9 120.3 . . ?
C10 C9 C8 119.5(12) . . ?
C8 C9 H9 120.3 . . ?
C22 N5 C18 116.7(13) . . ?
N7 C28 C27 113.7(11) . . ?
C29 C28 N7 121.6(13) . . ?
C29 C28 C27 124.7(12) . . ?
N6 C27 C28 114.6(11) . . ?
C26 C27 N6 122.5(12) . . ?
C26 C27 C28 122.8(13) . . ?
N2 C10 H10 118.0 . . ?
C9 C10 N2 124.0(12) . . ?
C9 C10 H10 118.0 . . ?
N6 C23 H23 118.8 . . ?
N6 C23 C24 122.5(13) . . ?
C24 C23 H23 118.8 . . ?
N9 C42 H42 118.7 . . ?
N9 C42 C41 122.7(12) . . ?
C41 C42 H42 118.7 . . ?
C18 C19 H19 120.0 . . ?
C18 C19 C20 120.0(15) . . ?
C20 C19 H19 120.0 . . ?
C37 C36 H36 119.9 . . ?
C35 C36 H36 119.9 . . ?
C35 C36 C37 120.2(13) . . ?
C28 C29 H29 120.4 . . ?
C28 C29 C30 119.2(14) . . ?
C30 C29 H29 120.4 . . ?
C19 C20 H20 120.5 . . ?
C21 C20 C19 118.9(15) . . ?
C21 C20 H20 120.5 . . ?
C26 C25 H25 121.5 . . ?
C24 C25 C26 117.0(13) . . ?
C24 C25 H25 121.5 . . ?
C7 C8 H8 120.3 . . ?
C9 C8 C7 119.4(12) . . ?
C9 C8 H8 120.3 . . ?
C29 C30 H30 119.9 . . ?
C31 C30 C29 120.2(14) . . ?
C31 C30 H30 119.9 . . ?
N7 C32 H32 118.9 . . ?
C31 C32 N7 122.3(13) . . ?
C31 C32 H32 118.9 . . ?
N8 C33 H33 118.4 . . ?
N8 C33 C34 123.1(14) . . ?
C34 C33 H33 118.4 . . ?
N4 C17 H17 116.6 . . ?
C16 C17 N4 126.8(14) . . ?
C16 C17 H17 116.6 . . ?
C30 C31 C32 119.2(14) . . ?
C30 C31 H31 120.4 . . ?
C32 C31 H31 120.4 . . ?
C42 C41 H41 121.4 . . ?
C40 C41 C42 117.2(13) . . ?
C40 C41 H41 121.4 . . ?
C33 C34 H34 121.1 . . ?
C33 C34 C35 117.8(15) . . ?
C35 C34 H34 121.1 . . ?
C23 C24 H24 119.7 . . ?
C25 C24 C23 120.6(14) . . ?
C25 C24 H24 119.7 . . ?
C20 C21 H21 120.5 . . ?
C20 C21 C22 119.0(14) . . ?
C22 C21 H21 120.5 . . ?
N8 C37 C38 114.0(11) . . ?
N8 C37 C36 119.5(13) . . ?
C36 C37 C38 126.4(12) . . ?
C36 C35 C34 119.7(13) . . ?
C36 C35 H35 120.1 . . ?
C34 C35 H35 120.1 . . ?
N5 C22 C21 123.1(14) . . ?
N5 C22 H22 118.5 . . ?
C21 C22 H22 118.5 . . ?
C14 C15 C16 117.3(13) . . ?
C14 C15 H15 121.4 . . ?
C16 C15 H15 121.4 . . ?
C38 C39 H39 121.5 . . ?
C38 C39 C40 117.1(14) . . ?
C40 C39 H39 121.5 . . ?
C41 C40 C39 120.7(14) . . ?
C41 C40 H40 119.7 . . ?
C39 C40 H40 119.7 . . ?
C1S O1S H1S 109.5 . . ?
O1S C1S H1SA 109.5 . . ?
O1S C1S H1SB 109.5 . . ?
O1S C1S H1SC 109.5 . . ?
H1SA C1S H1SB 109.5 . . ?
H1SA C1S H1SC 109.5 . . ?
H1SB C1S H1SC 109.5 . . ?

loop_
_geom_bond_atom_site_label_1
_geom_bond_atom_site_label_2
_geom_bond_distance
_geom_bond_site_symmetry_2
_geom_bond_publ_flag
Ru1 N9 2.069(11) . ?
Ru1 N2 2.062(10) . ?
Ru1 N6 2.065(10) . ?
Ru1 N1 2.092(10) . ?
Ru1 N7 2.055(11) . ?
Ru1 N8 2.085(10) . ?
P2 F10 1.561(10) . ?
P2 F8 1.614(9) . ?
P2 F7 1.559(10) . ?
P2 F12 1.583(9) . ?
P2 F9 1.595(10) . ?
P2 F11 1.599(10) . ?
P1 F1 1.560(10) . ?
P1 F6 1.583(10) . ?
P1 F3 1.593(10) . ?
P1 F5 1.579(10) . ?
P1 F4 1.575(11) . ?
P1 F2 1.598(11) . ?
N9 C38 1.323(16) . ?
N9 C42 1.345(17) . ?
C14 H14 0.9300 . ?
C14 C13 1.385(17) . ?
C14 C15 1.313(19) . ?
C4 C3 1.381(16) . ?
C4 C12 1.418(15) . ?
C4 C5 1.423(17) . ?
N2 C11 1.361(14) . ?
N2 C10 1.373(16) . ?
N4 C13 1.344(16) . ?
N4 C17 1.361(18) . ?
N3 C13 1.367(15) . ?
N3 C5 1.437(14) . ?
N3 C18 1.411(15) . ?
N6 C27 1.372(16) . ?
N6 C23 1.327(17) . ?
N1 C12 1.351(15) . ?
N1 C1 1.341(15) . ?
N7 C28 1.381(16) . ?
N7 C32 1.392(17) . ?
N8 C33 1.343(17) . ?
N8 C37 1.365(17) . ?
C3 H3 0.9300 . ?
C3 C2 1.383(18) . ?
C2 H2 0.9300 . ?
C2 C1 1.374(17) . ?
C6 H6 0.9300 . ?
C6 C7 1.429(16) . ?
C6 C5 1.383(16) . ?
C7 C11 1.392(17) . ?
C7 C8 1.425(16) . ?
C38 C37 1.456(19) . ?
C38 C39 1.392(19) . ?
C12 C11 1.429(16) . ?
C1 H1 0.9300 . ?
C26 H26 0.9300 . ?
C26 C27 1.365(18) . ?
C26 C25 1.39(2) . ?
C18 N5 1.330(17) . ?
C18 C19 1.365(19) . ?
C16 H16 0.9300 . ?
C16 C17 1.259(19) . ?
C16 C15 1.46(2) . ?
C9 H9 0.9300 . ?
C9 C10 1.347(19) . ?
C9 C8 1.387(17) . ?
N5 C22 1.327(18) . ?
C28 C27 1.461(18) . ?
C28 C29 1.360(19) . ?
C10 H10 0.9300 . ?
C23 H23 0.9300 . ?
C23 C24 1.386(18) . ?
C42 H42 0.9300 . ?
C42 C41 1.40(2) . ?
C19 H19 0.9300 . ?
C19 C20 1.37(2) . ?
C36 H36 0.9300 . ?
C36 C37 1.415(18) . ?
C36 C35 1.37(2) . ?
C29 H29 0.9300 . ?
C29 C30 1.42(2) . ?
C20 H20 0.9300 . ?
C20 C21 1.31(2) . ?
C25 H25 0.9300 . ?
C25 C24 1.37(2) . ?
C8 H8 0.9300 . ?
C30 H30 0.9300 . ?
C30 C31 1.35(2) . ?
C32 H32 0.9300 . ?
C32 C31 1.37(2) . ?
C33 H33 0.9300 . ?
C33 C34 1.39(2) . ?
C17 H17 0.9300 . ?
C31 H31 0.9300 . ?
C41 H41 0.9300 . ?
C41 C40 1.38(2) . ?
C34 H34 0.9300 . ?
C34 C35 1.39(2) . ?
C24 H24 0.9300 . ?
C21 H21 0.9300 . ?
C21 C22 1.40(2) . ?
C35 H35 0.9300 . ?
C22 H22 0.9300 . ?
C15 H15 0.9300 . ?
C39 H39 0.9300 . ?
C39 C40 1.40(2) . ?
C40 H40 0.9300 . ?
O1S H1S 0.8199 . ?
O1S C1S 1.37(4) . ?
C1S H1SA 0.9600 . ?
C1S H1SB 0.9600 . ?
C1S H1SC 0.9600 . ?

loop_
_geom_torsion_atom_site_label_1
_geom_torsion_atom_site_label_2
_geom_torsion_atom_site_label_3
_geom_torsion_atom_site_label_4
_geom_torsion
_geom_torsion_site_symmetry_1
_geom_torsion_site_symmetry_2
_geom_torsion_site_symmetry_3
_geom_torsion_site_symmetry_4
_geom_torsion_publ_flag
Ru1 N9 C38 C37 4.6(15) . . . . ?
Ru1 N9 C38 C39 -175.8(10) . . . . ?
Ru1 N9 C42 C41 175.2(10) . . . . ?
Ru1 N2 C11 C7 -168.9(9) . . . . ?
Ru1 N2 C11 C12 8.8(12) . . . . ?
Ru1 N2 C10 C9 168.2(10) . . . . ?
Ru1 N6 C27 C26 -173.8(9) . . . . ?
Ru1 N6 C27 C28 3.0(12) . . . . ?
Ru1 N6 C23 C24 174.2(9) . . . . ?
Ru1 N1 C12 C4 174.8(8) . . . . ?
Ru1 N1 C12 C11 -4.5(13) . . . . ?
Ru1 N1 C1 C2 -171.8(9) . . . . ?
Ru1 N7 C28 C27 6.1(12) . . . . ?
Ru1 N7 C28 C29 -172.5(9) . . . . ?
Ru1 N7 C32 C31 172.5(9) . . . . ?
Ru1 N8 C33 C34 167.1(13) . . . . ?
Ru1 N8 C37 C38 10.8(15) . . . . ?
Ru1 N8 C37 C36 -166.0(11) . . . . ?
N9 C38 C37 N8 -10.4(18) . . . . ?
N9 C38 C37 C36 166.1(14) . . . . ?
N9 C38 C39 C40 1(2) . . . . ?
N9 C42 C41 C40 -1(2) . . . . ?
C4 C3 C2 C1 -0.3(18) . . . . ?
C4 C12 C11 N2 177.9(10) . . . . ?
C4 C12 C11 C7 -4.3(16) . . . . ?
N3 C18 N5 C22 -179.8(13) . . . . ?
N3 C18 C19 C20 178.7(12) . . . . ?
N6 C23 C24 C25 2.5(19) . . . . ?
N1 C12 C11 N2 -2.8(15) . . . . ?
N1 C12 C11 C7 175.0(10) . . . . ?
N7 C28 C27 N6 -5.8(14) . . . . ?
N7 C28 C27 C26 170.9(11) . . . . ?
N7 C28 C29 C30 -1.8(18) . . . . ?
N7 C32 C31 C30 1.0(19) . . . . ?
N8 C33 C34 C35 -4(3) . . . . ?
C3 C4 C12 N1 -2.1(17) . . . . ?
C3 C4 C12 C11 177.2(10) . . . . ?
C3 C4 C5 N3 -0.2(18) . . . . ?
C3 C4 C5 C6 -173.6(11) . . . . ?
C3 C2 C1 N1 -1.9(19) . . . . ?
C13 C14 C15 C16 -1(2) . . . . ?
C13 N4 C17 C16 -2(2) . . . . ?
C13 N3 C5 C4 76.5(15) . . . . ?
C13 N3 C5 C6 -110.0(13) . . . . ?
C13 N3 C18 N5 66.7(15) . . . . ?
C13 N3 C18 C19 -110.6(14) . . . . ?
C6 C7 C11 N2 -178.0(10) . . . . ?
C6 C7 C11 C12 4.3(17) . . . . ?
C6 C7 C8 C9 177.2(12) . . . . ?
C7 C6 C5 C4 -2.6(17) . . . . ?
C7 C6 C5 N3 -176.1(10) . . . . ?
C38 N9 C42 C41 0(2) . . . . ?
C38 C39 C40 C41 -2(2) . . . . ?
C12 C4 C3 C2 2.1(17) . . . . ?
C12 C4 C5 N3 176.0(10) . . . . ?
C12 C4 C5 C6 2.6(17) . . . . ?
C12 N1 C1 C2 2.0(18) . . . . ?
C5 C4 C3 C2 178.3(11) . . . . ?
C5 C4 C12 N1 -178.5(10) . . . . ?
C5 C4 C12 C11 0.8(16) . . . . ?
C5 N3 C13 C14 179.5(12) . . . . ?
C5 N3 C13 N4 -1.8(17) . . . . ?
C5 N3 C18 N5 -102.1(13) . . . . ?
C5 N3 C18 C19 80.6(14) . . . . ?
C5 C6 C7 C11 -1.0(17) . . . . ?
C5 C6 C7 C8 -176.0(11) . . . . ?
C1 N1 C12 C4 0.0(17) . . . . ?
C1 N1 C12 C11 -179.2(10) . . . . ?
C26 C25 C24 C23 -0.2(19) . . . . ?
C18 N3 C13 C14 11.0(19) . . . . ?
C18 N3 C13 N4 -170.2(11) . . . . ?
C18 N3 C5 C4 -114.6(13) . . . . ?
C18 N3 C5 C6 58.9(15) . . . . ?
C18 N5 C22 C21 1(2) . . . . ?
C18 C19 C20 C21 1(2) . . . . ?
C11 N2 C10 C9 -1.3(18) . . . . ?
C11 C7 C8 C9 2.1(18) . . . . ?
N5 C18 C19 C20 1(2) . . . . ?
C28 N7 C32 C31 -3.7(17) . . . . ?
C28 C29 C30 C31 -1.0(18) . . . . ?
C27 N6 C23 C24 -5.0(16) . . . . ?
C27 C26 C25 C24 0.6(18) . . . . ?
C27 C28 C29 C30 179.8(11) . . . . ?
C10 N2 C11 C7 2.2(16) . . . . ?
C10 N2 C11 C12 180.0(10) . . . . ?
C10 C9 C8 C7 -1.3(19) . . . . ?
C23 N6 C27 C26 5.5(16) . . . . ?
C23 N6 C27 C28 -177.8(10) . . . . ?
C42 N9 C38 C37 -179.5(12) . . . . ?
C42 N9 C38 C39 0.0(19) . . . . ?
C42 C41 C40 C39 2(2) . . . . ?
C19 C18 N5 C22 -3(2) . . . . ?
C19 C20 C21 C22 -2(2) . . . . ?
C29 C28 C27 N6 172.7(11) . . . . ?
C29 C28 C27 C26 -10.6(18) . . . . ?
C29 C30 C31 C32 1.4(19) . . . . ?
C20 C21 C22 N5 1(3) . . . . ?
C25 C26 C27 N6 -3.3(18) . . . . ?
C25 C26 C27 C28 -179.8(11) . . . . ?
C8 C7 C11 N2 -2.7(17) . . . . ?
C8 C7 C11 C12 179.7(10) . . . . ?
C8 C9 C10 N2 1(2) . . . . ?
C32 N7 C28 C27 -177.4(10) . . . . ?
C32 N7 C28 C29 4.0(16) . . . . ?
C33 N8 C37 C38 180.0(12) . . . . ?
C33 N8 C37 C36 3(2) . . . . ?
C33 C34 C35 C36 6(3) . . . . ?
C17 N4 C13 C14 1.9(18) . . . . ?
C17 N4 C13 N3 -176.9(11) . . . . ?
C17 C16 C15 C14 1(2) . . . . ?
C37 N8 C33 C34 -1(2) . . . . ?
C37 C38 C39 C40 -179.5(13) . . . . ?
C37 C36 C35 C34 -3(3) . . . . ?
C35 C36 C37 N8 -1(2) . . . . ?
C35 C36 C37 C38 -177.6(14) . . . . ?
C15 C14 C13 N4 -1(2) . . . . ?
C15 C14 C13 N3 178.1(13) . . . . ?
C15 C16 C17 N4 1(2) . . . . ?
C39 C38 C37 N8 170.0(12) . . . . ?
C39 C38 C37 C36 -13(2) . . . . ?

loop_
_twin_individual_id
_twin_individual_mass_fraction_refined
1 0.812(3)
2 0.188(3)
